data_7104035
loop_
_publ_author_name
'Wu, Biao'
'Yang, Xiao-Juan'
'Janiak, Christoph'
'Gerhard Lassahn, Paul'

_publ_section_title
;
 Large size anion binding with iron(II) complexes of a
 5,5'-disubstituted-2,2'-bipyridine ligand
;
_journal_coden_ASTM CHCOFS
_journal_issue 7
_journal_name_full
;
 Chemical Communications (Cambridge, United Kingdom)
;
_journal_page_first 902
_journal_page_last 903
_journal_paper_doi 10.1039/b211616b
_journal_year 2003
_chemical_formula_moiety '(C16 H18 N4 O4)3Fe, S1 O4, (C1 H4 O1)0.5, (H2O)3.2'
_chemical_formula_sum 'C48.5 H62.4 Fe N12 O19.7 S'
_chemical_formula_weight 1216.61
_chemical_name_common
;
(Tris(N,N'-(2,2')bipyridinyl-5,5'-diyl-bis-carbamic acid
diethyl ester)iron(ii))-sulfate- hemi-methanol - 3.2 water
;
_chemical_name_systematic
; 
[Tris(N,N'-[2,2']bipyridinyl-5,5'-diyl-bis-carbamic 
acid diethyl ester)iron(II)]-
sulfate- hemi-methanol - 3.2 water 
;
_space_group_IT_number 14
_symmetry_cell_setting monoclinic
_symmetry_space_group_name_Hall '-P 2ybc'
_symmetry_space_group_name_H-M 'P 1 21/c 1'
_atom_sites_solution_hydrogens geom
_atom_sites_solution_primary direct
_atom_sites_solution_secondary difmap
_audit_creation_method SHELXL-97
_cell_angle_alpha 90.00
_cell_angle_beta 100.8330(10)
_cell_angle_gamma 90.00
_cell_formula_units_Z 4
_cell_length_a 14.0449(10)
_cell_length_b 22.8722(16)
_cell_length_c 18.8110(13)
_cell_measurement_temperature 223(2)
_cell_volume 5935.1(7)
_computing_cell_refinement 'Bruker SMART'
_computing_data_collection 'Bruker SMART'
_computing_data_reduction 'Bruker SHELXTL'
_computing_molecular_graphics 'Bruker SHELXTL'
_computing_publication_material 'Bruker SHELXTL'
_computing_structure_refinement 'SHELXL-97 (Sheldrick, 1997)'
_computing_structure_solution 'SHELXS-97 (Sheldrick, 1990)'
_diffrn_ambient_temperature 223(2)
_diffrn_measured_fraction_theta_full 0.998
_diffrn_measured_fraction_theta_max 0.998
_diffrn_measurement_device_type 'Bruker AXS CCD'
_diffrn_measurement_method '\w scan'
_diffrn_radiation_monochromator graphite
_diffrn_radiation_source 'fine-focus sealed tube'
_diffrn_radiation_type MoK\a
_diffrn_radiation_wavelength 0.71073
_diffrn_reflns_av_R_equivalents 0.0710
_diffrn_reflns_av_sigmaI/netI 0.1352
_diffrn_reflns_limit_h_max 16
_diffrn_reflns_limit_h_min -16
_diffrn_reflns_limit_k_max 17
_diffrn_reflns_limit_k_min -27
_diffrn_reflns_limit_l_max 22
_diffrn_reflns_limit_l_min -21
_diffrn_reflns_number 29275
_diffrn_reflns_theta_full 25.00
_diffrn_reflns_theta_max 25.00
_diffrn_reflns_theta_min 2.09
_exptl_absorpt_coefficient_mu 0.370
_exptl_absorpt_correction_T_max 1.0000
_exptl_absorpt_correction_T_min 0.878805
_exptl_absorpt_correction_type multi-scan
_exptl_absorpt_process_details SADABS
_exptl_crystal_colour red
_exptl_crystal_density_diffrn 1.362
_exptl_crystal_density_method 'not measured'
_exptl_crystal_description isometric
_exptl_crystal_F_000 2548
_exptl_crystal_size_max 0.15
_exptl_crystal_size_mid 0.15
_exptl_crystal_size_min 0.10
_refine_diff_density_max 1.046
_refine_diff_density_min -0.641
_refine_diff_density_rms 0.088
_refine_ls_extinction_method none
_refine_ls_goodness_of_fit_ref 0.929
_refine_ls_hydrogen_treatment mixed
_refine_ls_matrix_type full
_refine_ls_number_parameters 783
_refine_ls_number_reflns 10439
_refine_ls_number_restraints 5
_refine_ls_restrained_S_all 0.932
_refine_ls_R_factor_all 0.1622
_refine_ls_R_factor_gt 0.0825
_refine_ls_shift/su_max 0.000
_refine_ls_shift/su_mean 0.000
_refine_ls_structure_factor_coef Fsqd
_refine_ls_weighting_details 'calc w=1/[\s^2^(Fo^2^)+(0.1336P)^2^+0.0000P] where P=(Fo^2^+2Fc^2^)/3'
_refine_ls_weighting_scheme calc
_refine_ls_wR_factor_gt 0.2158
_refine_ls_wR_factor_ref 0.2524
_reflns_number_gt 4829
_reflns_number_total 10439
_reflns_threshold_expression >2sigma(I)
_cod_data_source_file b211616b.txt
_cod_data_source_block 1a
_cod_depositor_comments
;
The following automatic conversions were performed:
'_symmetry_cell_setting' value 'Monoclinic' changed to 'monoclinic'
according to '/home/saulius/struct/CIF-dictionaries/cif_core.dic'
dictionary named 'cif_core.dic' version 2.4.1 from
2010-06-29.

'_exptl_absorpt_correction_type' value 'Multi-scan' changed
to 'multi-scan' according to
'/home/saulius/struct/CIF-dictionaries/cif_core.dic' dictionary named
'cif_core.dic' version 2.4.1 from 2010-06-29.

Automatic conversion script
Id: cif_fix_enum 1527 2010-12-29 10:47:43Z saulius 
;
_cod_original_sg_symbol_H-M P2(1)/c
_cod_original_formula_sum 'C48.50 H62.40 Fe N12 O19.70 S'
_cod_database_code 7104035

loop_
_symmetry_equiv_pos_as_xyz
'x, y, z'
'-x, y+1/2, -z+1/2'
'-x, -y, -z'
'x, -y-1/2, z-1/2'

loop_
_atom_site_label
_atom_site_type_symbol
_atom_site_fract_x
_atom_site_fract_y
_atom_site_fract_z
_atom_site_U_iso_or_equiv
_atom_site_adp_type
_atom_site_occupancy
_atom_site_symmetry_multiplicity
_atom_site_calc_flag
_atom_site_refinement_flags
_atom_site_disorder_assembly
_atom_site_disorder_group
Fe Fe 0.20743(6) 0.10530(4) 0.87857(5) 0.0357(3) Uani 1 1 d . E .
O1 O 0.4003(4) 0.2360(2) 0.5897(3) 0.0646(14) Uani 1 1 d . . .
O2 O 0.3592(4) 0.1580(2) 0.6499(3) 0.0779(17) Uani 1 1 d . . .
O3 O 0.0440(4) 0.2459(2) 1.1722(3) 0.0648(14) Uani 1 1 d . . .
O4 O 0.0506(3) 0.1584(2) 1.2290(3) 0.0634(14) Uani 1 1 d . . .
O5 O 0.0700(4) -0.0592(3) 0.5531(3) 0.0818(17) Uani 1 1 d . . .
O6 O 0.0384(4) -0.0261(3) 0.6600(3) 0.0828(18) Uani 1 1 d . . .
O9 O 0.1786(6) -0.1559(3) 1.0787(4) 0.135(3) Uani 1 1 d . . .
O10 O 0.3029(4) -0.1246(2) 1.1622(3) 0.0756(16) Uani 1 1 d . . .
O11 O -0.1837(5) 0.2119(3) 0.5855(4) 0.120(3) Uani 1 1 d . . .
O12 O -0.2202(6) 0.1182(4) 0.6107(5) 0.178(4) Uani 1 1 d . . .
N1 N 0.2395(3) 0.1803(2) 0.8340(3) 0.0362(12) Uani 1 1 d . . .
N2 N 0.3353(4) 0.2505(2) 0.6861(3) 0.0475(14) Uani 1 1 d . . .
H2A H 0.3396 0.2863 0.6733 0.057 Uiso 1 1 calc R . .
N3 N 0.1732(3) 0.1598(2) 0.9512(3) 0.0373(12) Uani 1 1 d . . .
N4 N 0.1014(4) 0.1650(2) 1.1264(3) 0.0459(14) Uani 1 1 d . . .
H4A H 0.1136 0.1286 1.1353 0.055 Uiso 1 1 calc R . .
N5 N 0.3432(3) 0.0984(2) 0.9287(3) 0.0366(12) Uani 1 1 d . E .
N6 N 0.5025(4) 0.1280(3) 1.0985(3) 0.0564(16) Uani 1 1 d . D .
H6A H 0.4549 0.1357 1.1198 0.068 Uiso 1 1 calc R . .
N7 N 0.2550(4) 0.0557(2) 0.8069(3) 0.0415(13) Uani 1 1 d . . .
N8 N 0.1892(5) -0.0237(3) 0.6328(3) 0.0709(19) Uani 1 1 d . . .
H8A H 0.2202 -0.0325 0.5989 0.085 Uiso 1 1 calc R A 1
N9 N 0.1660(3) 0.0359(2) 0.9267(3) 0.0352(12) Uani 1 1 d . . .
N10 N 0.2399(4) -0.0651(2) 1.0767(3) 0.0427(13) Uani 1 1 d . . .
H10A H 0.2838 -0.0424 1.0999 0.051 Uiso 1 1 calc R B 1
N11 N 0.0733(3) 0.1012(2) 0.8254(3) 0.0373(12) Uani 1 1 d . . .
N12 N -0.0976(4) 0.1696(3) 0.6804(3) 0.0646(18) Uani 1 1 d . . .
H12A H -0.0684 0.2028 0.6839 0.077 Uiso 1 1 calc R C 1
C1 C 0.2745(4) 0.1867(3) 0.7729(3) 0.0395(15) Uani 1 1 d . . .
H1A H 0.2830 0.1536 0.7459 0.047 Uiso 1 1 calc R . .
C2 C 0.2987(4) 0.2415(3) 0.7483(3) 0.0401(16) Uani 1 1 d . . .
C3 C 0.2862(5) 0.2896(3) 0.7891(4) 0.0493(18) Uani 1 1 d . . .
H3A H 0.3037 0.3265 0.7751 0.059 Uiso 1 1 calc R . .
C4 C 0.2483(5) 0.2834(3) 0.8499(4) 0.058(2) Uani 1 1 d . . .
H4B H 0.2380 0.3162 0.8766 0.069 Uiso 1 1 calc R . .
C5 C 0.2247(5) 0.2279(3) 0.8726(4) 0.0462(17) Uani 1 1 d . . .
C6 C 0.3655(6) 0.2095(4) 0.6425(4) 0.059(2) Uani 1 1 d . . .
C7 C 0.4361(7) 0.1976(4) 0.5394(5) 0.082(3) Uani 1 1 d . . .
H7A H 0.3847 0.1720 0.5157 0.098 Uiso 1 1 calc R . .
H7B H 0.4886 0.1736 0.5649 0.098 Uiso 1 1 calc R . .
C8 C 0.4718(6) 0.2356(4) 0.4844(4) 0.088(3) Uani 1 1 d . . .
H8B H 0.4962 0.2113 0.4502 0.131 Uiso 1 1 calc R . .
H8C H 0.5226 0.2606 0.5085 0.131 Uiso 1 1 calc R . .
H8D H 0.4192 0.2590 0.4594 0.131 Uiso 1 1 calc R . .
C9 C 0.1865(5) 0.2174(3) 0.9379(4) 0.0441(16) Uani 1 1 d . . .
C10 C 0.1673(5) 0.2601(3) 0.9847(4) 0.0545(19) Uani 1 1 d . . .
H10B H 0.1751 0.2992 0.9734 0.065 Uiso 1 1 calc R . .
C11 C 0.1368(5) 0.2459(3) 1.0479(4) 0.0514(18) Uani 1 1 d . . .
H11A H 0.1246 0.2748 1.0798 0.062 Uiso 1 1 calc R . .
C12 C 0.1247(4) 0.1869(3) 1.0627(4) 0.0429(16) Uani 1 1 d . . .
C13 C 0.1425(4) 0.1461(3) 1.0124(3) 0.0367(15) Uani 1 1 d . . .
H13A H 0.1327 0.1068 1.0216 0.044 Uiso 1 1 calc R . .
C14 C 0.0625(5) 0.1940(4) 1.1745(4) 0.0500(18) Uani 1 1 d . . .
C15 C 0.0134(8) 0.1829(5) 1.2896(5) 0.116(4) Uani 1 1 d . . .
H15A H 0.0410 0.1621 1.3336 0.140 Uiso 1 1 calc R . .
H15B H 0.0321 0.2236 1.2959 0.140 Uiso 1 1 calc R . .
C16 C -0.0892(11) 0.1781(9) 1.2769(12) 0.319(15) Uani 1 1 d . . .
H16A H -0.1093 0.1458 1.2450 0.479 Uiso 1 1 calc R . .
H16B H -0.1176 0.2135 1.2551 0.479 Uiso 1 1 calc R . .
H16C H -0.1102 0.1717 1.3220 0.479 Uiso 1 1 calc R . .
C17 C 0.4023(4) 0.0689(3) 0.8904(3) 0.0396(15) Uani 1 1 d . . .
C18 C 0.4994(4) 0.0607(3) 0.9201(4) 0.0477(17) Uani 1 1 d . E .
H18A H 0.5396 0.0420 0.8932 0.057 Uiso 1 1 calc R . .
C19 C 0.5370(5) 0.0800(3) 0.9889(4) 0.0491(18) Uani 1 1 d . . .
H19A H 0.6020 0.0740 1.0089 0.059 Uiso 1 1 calc R E .
C20 C 0.4769(4) 0.1083(3) 1.0278(3) 0.0410(15) Uani 1 1 d . D .
C21 C 0.3818(4) 0.1176(3) 0.9947(3) 0.0391(15) Uani 1 1 d . . .
H21A H 0.3421 0.1384 1.0201 0.047 Uiso 1 1 calc R E .
C22 C 0.5912(6) 0.1367(4) 1.1383(5) 0.078(3) Uani 1 1 d . . .
O7 O 0.6628(4) 0.1293(4) 1.1104(5) 0.176(5) Uani 1 1 d D D 1
O8 O 0.5902(6) 0.1540(3) 1.2046(4) 0.137(3) Uani 1 1 d D D 1
C23 C 0.7677(10) 0.1575(7) 1.1254(9) 0.076(5) Uani 0.50 1 d PD D 1
H23A H 0.7725 0.1933 1.1536 0.092 Uiso 0.50 1 calc PR D 1
H23B H 0.7960 0.1622 1.0825 0.092 Uiso 0.50 1 calc PR D 1
C24 C 0.8037(12) 0.0999(7) 1.1722(9) 0.098(6) Uani 0.55 1 d PD D 1
H24A H 0.8731 0.1001 1.1851 0.147 Uiso 0.55 1 calc PR D 1
H24B H 0.7828 0.0657 1.1440 0.147 Uiso 0.55 1 calc PR D 1
H24C H 0.7765 0.0996 1.2154 0.147 Uiso 0.55 1 calc PR D 1
C23' C 0.6295(11) 0.1566(7) 1.2926(8) 0.29(3) Uani 0.50 1 d PD D 1
H23C H 0.6487 0.1955 1.3102 0.346 Uiso 0.50 1 calc PR D 1
H23D H 0.6806 0.1286 1.3096 0.346 Uiso 0.50 1 calc PR D 1
C24' C 0.5217(10) 0.1363(7) 1.3092(8) 0.051(4) Uiso 0.45 1 d PD D 1
H24D H 0.5253 0.1328 1.3605 0.077 Uiso 0.45 1 calc PR D 1
H24E H 0.5038 0.0993 1.2865 0.077 Uiso 0.45 1 calc PR D 1
H24F H 0.4740 0.1651 1.2902 0.077 Uiso 0.45 1 calc PR D 1
C25 C 0.3532(4) 0.0458(3) 0.8213(3) 0.0395(15) Uani 1 1 d . E 1
C26 C 0.3980(5) 0.0155(3) 0.7744(4) 0.0566(19) Uani 1 1 d . E 1
H26A H 0.4646 0.0094 0.7854 0.068 Uiso 1 1 calc R E 1
C27 C 0.3447(6) -0.0061(3) 0.7109(4) 0.060(2) Uani 1 1 d . E 1
H27A H 0.3754 -0.0251 0.6777 0.072 Uiso 1 1 calc R E 1
C28 C 0.2433(6) 0.0008(3) 0.6963(4) 0.0565(19) Uani 1 1 d . E 1
C29 C 0.2025(5) 0.0331(3) 0.7454(3) 0.0486(18) Uani 1 1 d . E 1
H29A H 0.1359 0.0396 0.7355 0.058 Uiso 1 1 calc R E 1
C30 C 0.0929(7) -0.0347(4) 0.6201(4) 0.067(2) Uani 1 1 d . E 1
C31 C -0.0313(7) -0.0719(4) 0.5295(4) 0.091(3) Uani 1 1 d . E 1
H31A H -0.0691 -0.0361 0.5258 0.109 Uiso 1 1 calc R E 1
H31B H -0.0541 -0.0978 0.5635 0.109 Uiso 1 1 calc R E 1
C32 C -0.0415(7) -0.1010(4) 0.4557(4) 0.104(3) Uani 1 1 d . E 1
H32A H -0.1083 -0.1103 0.4379 0.155 Uiso 1 1 calc R E 1
H32B H -0.0037 -0.1363 0.4602 0.155 Uiso 1 1 calc R E 1
H32C H -0.0187 -0.0749 0.4226 0.155 Uiso 1 1 calc R E 1
C33 C 0.0747(4) 0.0168(3) 0.8982(3) 0.0410(16) Uani 1 1 d . E 1
C34 C 0.0382(5) -0.0326(3) 0.9251(4) 0.0535(19) Uani 1 1 d . E 1
H34A H -0.0235 -0.0456 0.9043 0.064 Uiso 1 1 calc R E 1
C35 C 0.0908(5) -0.0631(3) 0.9819(4) 0.0514(18) Uani 1 1 d . E 1
H35A H 0.0665 -0.0972 0.9987 0.062 Uiso 1 1 calc R E 1
C36 C 0.1811(4) -0.0418(3) 1.0136(3) 0.0400(15) Uani 1 1 d . E 1
C37 C 0.2151(4) 0.0067(3) 0.9830(3) 0.0361(15) Uani 1 1 d . E 1
H37A H 0.2769 0.0199 1.0031 0.043 Uiso 1 1 calc R E 1
C38 C 0.2349(6) -0.1183(3) 1.1040(4) 0.071(2) Uani 1 1 d . E 1
C39 C 0.3113(9) -0.1832(4) 1.1959(6) 0.155(6) Uani 1 1 d . E 1
H39A H 0.2574 -0.1903 1.2203 0.186 Uiso 1 1 calc R E 1
H39B H 0.3115 -0.2132 1.1595 0.186 Uiso 1 1 calc R E 1
C40 C 0.4036(14) -0.1837(6) 1.2484(10) 0.355(17) Uani 1 1 d . E 1
H40A H 0.4565 -0.1874 1.2229 0.533 Uiso 1 1 calc R E 1
H40B H 0.4042 -0.2161 1.2808 0.533 Uiso 1 1 calc R E 1
H40C H 0.4102 -0.1479 1.2755 0.533 Uiso 1 1 calc R E 1
C41 C 0.0225(4) 0.0539(3) 0.8410(3) 0.0417(16) Uani 1 1 d . E 1
C42 C -0.0713(5) 0.0431(3) 0.8047(4) 0.0552(19) Uani 1 1 d . E 1
H42A H -0.1054 0.0111 0.8173 0.066 Uiso 1 1 calc R E 1
C43 C -0.1142(5) 0.0800(3) 0.7495(4) 0.063(2) Uani 1 1 d . E 1
H43A H -0.1763 0.0726 0.7239 0.075 Uiso 1 1 calc R E 1
C44 C -0.0630(5) 0.1278(3) 0.7335(3) 0.0524(19) Uani 1 1 d . E 1
C45 C 0.0299(4) 0.1369(3) 0.7731(3) 0.0451(16) Uani 1 1 d . E 1
H45A H 0.0638 0.1697 0.7625 0.054 Uiso 1 1 calc R E 1
C46 C -0.1712(7) 0.1628(5) 0.6254(6) 0.113(4) Uani 1 1 d . E 1
C47 C -0.2597(13) 0.2051(8) 0.5136(10) 0.262(14) Uani 1 1 d D E 1
C48 C -0.1997(18) 0.1928(12) 0.4471(13) 0.104(9) Uiso 0.40 1 d PD E 1
H48A H -0.1831 0.1521 0.4465 0.156 Uiso 0.40 1 calc PR E 1
H48B H -0.1416 0.2158 0.4547 0.156 Uiso 0.40 1 calc PR E 1
H48C H -0.2396 0.2032 0.4017 0.156 Uiso 0.40 1 calc PR E 1
C48' C -0.2767(16) 0.2766(16) 0.5073(12) 0.30(3) Uani 0.60 1 d PD E 1
H48D H -0.3078 0.2896 0.5458 0.450 Uiso 0.60 1 calc PR E 1
H48E H -0.3170 0.2857 0.4615 0.450 Uiso 0.60 1 calc PR E 1
H48F H -0.2153 0.2958 0.5109 0.450 Uiso 0.60 1 calc PR E 1
S S 0.30207(14) 0.07027(8) 1.17491(9) 0.0508(5) Uani 1 1 d . F 1
O13 O 0.3294(3) 0.12892(18) 1.1507(2) 0.0485(11) Uani 1 1 d . F 1
O14 O 0.3580(3) 0.02529(19) 1.1457(2) 0.0514(12) Uani 1 1 d . F 1
O15 O 0.1972(3) 0.0605(2) 1.1477(3) 0.0641(14) Uani 1 1 d . F 1
O16 O 0.3192(5) 0.0688(2) 1.2527(3) 0.103(2) Uani 1 1 d . F 1
O01 O 0.4506(6) 0.0182(5) 1.3432(5) 0.077(3) Uani 0.50 1 d P G 1
C01 C 0.4080(14) -0.0403(6) 1.3378(10) 0.086(6) Uani 0.50 1 d P G 1
O02 O -0.2914(5) 0.0410(4) 0.4822(3) 0.129(3) Uani 1 1 d . H 1
O03 O 0.5260(8) 0.0856(5) 1.4584(5) 0.077(3) Uani 0.50 1 d P I 1
O04 O 0.1714(5) 0.0589(3) 1.3376(3) 0.119(2) Uani 1 1 d . J 1
O05 O 0.2599(8) 0.0935(5) 1.4676(6) 0.100(4) Uani 0.50 1 d P K 1
O06 O 0.5538(17) -0.0630(8) 1.4093(12) 0.056(7) Uani 0.20 1 d P L 1

loop_
_atom_site_aniso_label
_atom_site_aniso_U_11
_atom_site_aniso_U_22
_atom_site_aniso_U_33
_atom_site_aniso_U_23
_atom_site_aniso_U_13
_atom_site_aniso_U_12
Fe 0.0317(5) 0.0362(5) 0.0375(5) 0.0011(4) 0.0019(4) -0.0033(4)
O1 0.076(3) 0.064(3) 0.062(3) 0.010(3) 0.034(3) 0.010(3)
O2 0.112(5) 0.054(4) 0.076(4) 0.010(3) 0.040(3) 0.007(3)
O3 0.070(3) 0.062(4) 0.069(3) 0.001(3) 0.031(3) 0.018(3)
O4 0.070(3) 0.067(4) 0.058(3) -0.002(3) 0.025(3) -0.008(3)
O5 0.098(4) 0.092(4) 0.051(3) -0.023(3) 0.001(3) -0.031(4)
O6 0.078(4) 0.103(5) 0.066(4) -0.023(3) 0.009(3) -0.032(4)
O9 0.170(7) 0.056(4) 0.131(6) 0.041(4) -0.093(5) -0.046(4)
O10 0.094(4) 0.047(3) 0.067(3) 0.014(3) -0.031(3) 0.002(3)
O11 0.102(5) 0.120(5) 0.112(5) 0.073(5) -0.050(4) -0.030(4)
O12 0.129(6) 0.181(8) 0.176(8) 0.105(7) -0.097(6) -0.083(6)
N1 0.030(3) 0.034(3) 0.044(3) 0.004(3) 0.006(2) -0.003(2)
N2 0.058(4) 0.035(3) 0.051(3) 0.009(3) 0.014(3) 0.003(3)
N3 0.028(3) 0.038(3) 0.044(3) 0.002(3) 0.003(2) -0.003(2)
N4 0.058(4) 0.038(3) 0.045(3) -0.003(3) 0.019(3) -0.003(3)
N5 0.037(3) 0.035(3) 0.038(3) -0.002(2) 0.008(2) -0.007(2)
N6 0.040(3) 0.079(4) 0.045(3) -0.014(3) -0.005(3) 0.005(3)
N7 0.046(3) 0.035(3) 0.043(3) -0.002(2) 0.007(3) -0.004(3)
N8 0.089(5) 0.073(5) 0.049(4) -0.023(3) 0.008(4) -0.017(4)
N9 0.031(3) 0.034(3) 0.038(3) 0.000(2) 0.000(2) -0.004(2)
N10 0.045(3) 0.038(3) 0.041(3) 0.002(3) -0.003(2) -0.002(3)
N11 0.031(3) 0.039(3) 0.040(3) 0.005(3) 0.003(2) -0.008(3)
N12 0.047(3) 0.073(4) 0.063(4) 0.027(3) -0.018(3) -0.019(3)
C1 0.033(3) 0.042(4) 0.043(4) 0.000(3) 0.004(3) -0.003(3)
C2 0.036(3) 0.043(4) 0.039(4) 0.010(3) 0.002(3) -0.002(3)
C3 0.060(4) 0.041(4) 0.046(4) 0.003(3) 0.008(4) -0.013(4)
C4 0.081(5) 0.039(4) 0.056(5) -0.003(4) 0.023(4) -0.010(4)
C5 0.053(4) 0.033(4) 0.052(4) 0.000(3) 0.009(3) -0.006(3)
C6 0.065(5) 0.056(5) 0.055(5) 0.008(4) 0.013(4) 0.013(4)
C7 0.109(7) 0.065(6) 0.082(6) -0.010(5) 0.047(6) 0.016(5)
C8 0.105(7) 0.096(7) 0.071(6) 0.008(5) 0.041(5) 0.032(6)
C9 0.048(4) 0.036(4) 0.049(4) 0.007(3) 0.012(3) -0.007(3)
C10 0.072(5) 0.035(4) 0.061(5) 0.006(4) 0.022(4) 0.002(4)
C11 0.067(5) 0.036(4) 0.054(4) -0.004(3) 0.018(4) 0.005(4)
C12 0.032(3) 0.045(4) 0.051(4) 0.002(3) 0.007(3) 0.002(3)
C13 0.033(3) 0.032(4) 0.046(4) 0.000(3) 0.009(3) -0.005(3)
C14 0.039(4) 0.061(5) 0.050(4) -0.002(4) 0.008(3) -0.007(4)
C15 0.141(10) 0.128(10) 0.099(8) 0.012(7) 0.071(8) 0.031(8)
C16 0.164(15) 0.37(3) 0.49(3) 0.21(3) 0.24(2) 0.096(17)
C17 0.038(4) 0.033(4) 0.047(4) -0.002(3) 0.008(3) -0.004(3)
C18 0.034(4) 0.052(4) 0.058(5) -0.007(4) 0.010(3) 0.009(3)
C19 0.033(3) 0.051(4) 0.060(5) 0.005(4) -0.001(3) 0.000(3)
C20 0.036(3) 0.041(4) 0.044(4) -0.002(3) 0.001(3) -0.003(3)
C21 0.034(3) 0.041(4) 0.041(4) -0.001(3) 0.004(3) -0.004(3)
C22 0.062(5) 0.099(7) 0.064(6) -0.027(5) -0.012(5) 0.018(5)
O7 0.033(3) 0.234(10) 0.245(10) -0.160(8) -0.012(5) 0.005(5)
O8 0.183(7) 0.103(5) 0.091(5) -0.045(4) -0.064(5) 0.059(5)
C23 0.066(11) 0.072(12) 0.083(12) 0.000(10) -0.008(9) -0.003(9)
C24 0.077(11) 0.099(14) 0.116(14) -0.015(12) 0.012(10) -0.009(11)
C23' 0.20(3) 0.019(9) 0.51(5) 0.062(18) -0.29(3) -0.022(12)
C25 0.041(4) 0.033(4) 0.046(4) -0.001(3) 0.011(3) -0.002(3)
C26 0.056(4) 0.052(5) 0.061(5) -0.018(4) 0.009(4) -0.002(4)
C27 0.072(5) 0.055(5) 0.060(5) -0.018(4) 0.026(4) 0.002(4)
C28 0.074(5) 0.051(5) 0.045(4) -0.004(4) 0.012(4) -0.013(4)
C29 0.056(4) 0.053(4) 0.037(4) -0.005(3) 0.006(3) -0.011(4)
C30 0.073(6) 0.068(6) 0.056(5) -0.010(4) 0.002(5) -0.024(5)
C31 0.097(7) 0.100(7) 0.064(6) -0.007(5) -0.011(5) -0.041(6)
C32 0.138(9) 0.105(8) 0.061(6) -0.028(5) 0.001(6) -0.053(7)
C33 0.042(4) 0.034(4) 0.045(4) 0.004(3) 0.005(3) -0.005(3)
C34 0.041(4) 0.053(5) 0.059(5) 0.015(4) -0.009(3) -0.014(4)
C35 0.045(4) 0.047(4) 0.060(5) 0.012(4) 0.004(4) -0.008(3)
C36 0.039(4) 0.037(4) 0.043(4) 0.000(3) 0.007(3) 0.002(3)
C37 0.036(3) 0.035(4) 0.035(3) -0.002(3) -0.001(3) -0.001(3)
C38 0.091(6) 0.039(5) 0.067(5) 0.015(4) -0.026(5) -0.008(4)
C39 0.213(13) 0.058(6) 0.141(10) 0.053(6) -0.105(9) -0.029(7)
C40 0.41(3) 0.098(10) 0.40(3) 0.123(14) -0.33(2) -0.062(14)
C41 0.039(4) 0.045(4) 0.037(4) 0.005(3) -0.002(3) -0.003(3)
C42 0.043(4) 0.058(5) 0.057(4) 0.023(4) -0.010(3) -0.018(4)
C43 0.041(4) 0.069(5) 0.069(5) 0.015(4) -0.012(4) -0.025(4)
C44 0.044(4) 0.064(5) 0.042(4) 0.019(4) -0.009(3) -0.007(4)
C45 0.039(4) 0.052(4) 0.042(4) 0.011(3) 0.003(3) -0.003(3)
C46 0.068(6) 0.134(10) 0.116(8) 0.078(8) -0.038(6) -0.042(6)
C47 0.215(18) 0.202(17) 0.29(2) 0.177(17) -0.167(17) -0.055(14)
C48' 0.14(2) 0.63(8) 0.112(18) 0.06(3) -0.022(16) -0.17(4)
S 0.0669(12) 0.0425(11) 0.0418(10) -0.0049(8) 0.0074(9) 0.0031(10)
O13 0.055(3) 0.039(3) 0.052(3) -0.010(2) 0.010(2) -0.005(2)
O14 0.047(3) 0.045(3) 0.058(3) -0.010(2) -0.001(2) 0.008(2)
O15 0.048(3) 0.043(3) 0.108(4) 0.006(3) 0.032(3) 0.000(2)
O16 0.200(7) 0.063(4) 0.041(3) 0.000(3) 0.012(4) 0.014(4)
O01 0.041(5) 0.115(10) 0.071(7) 0.001(7) 0.004(5) 0.025(6)
C01 0.128(15) 0.026(8) 0.113(14) 0.034(9) 0.048(12) -0.020(9)
O02 0.115(5) 0.189(8) 0.086(5) -0.020(5) 0.025(4) -0.021(5)
O03 0.089(8) 0.087(8) 0.048(6) -0.016(6) -0.006(5) 0.036(7)
O04 0.094(5) 0.152(7) 0.106(5) -0.021(5) 0.011(4) -0.025(5)
O05 0.098(9) 0.113(10) 0.081(8) 0.015(7) -0.004(7) -0.090(8)
O06 0.101(18) 0.006(10) 0.087(17) 0.001(10) 0.089(15) 0.004(11)

loop_
_atom_type_symbol
_atom_type_description
_atom_type_scat_dispersion_real
_atom_type_scat_dispersion_imag
_atom_type_scat_source
C C 0.0033 0.0016 'International Tables Vol C Tables 4.2.6.8 and 6.1.1.4'
H H 0.0000 0.0000 'International Tables Vol C Tables 4.2.6.8 and 6.1.1.4'
N N 0.0061 0.0033 'International Tables Vol C Tables 4.2.6.8 and 6.1.1.4'
O O 0.0106 0.0060 'International Tables Vol C Tables 4.2.6.8 and 6.1.1.4'
S S 0.1246 0.1234 'International Tables Vol C Tables 4.2.6.8 and 6.1.1.4'
Fe Fe 0.3463 0.8444 'International Tables Vol C Tables 4.2.6.8 and 6.1.1.4'

loop_
_geom_angle_atom_site_label_1
_geom_angle_atom_site_label_2
_geom_angle_atom_site_label_3
_geom_angle
_geom_angle_site_symmetry_1
_geom_angle_site_symmetry_3
_geom_angle_publ_flag
N11 Fe N5 172.4(2) . . ?
N11 Fe N9 81.8(2) . . ?
N5 Fe N9 93.33(19) . . ?
N11 Fe N7 92.3(2) . . ?
N5 Fe N7 81.9(2) . . ?
N9 Fe N7 91.0(2) . . ?
N11 Fe N3 92.7(2) . . ?
N5 Fe N3 93.4(2) . . ?
N9 Fe N3 93.4(2) . . ?
N7 Fe N3 173.7(2) . . ?
N11 Fe N1 95.6(2) . . ?
N5 Fe N1 89.73(19) . . ?
N9 Fe N1 174.2(2) . . ?
N7 Fe N1 94.3(2) . . ?
N3 Fe N1 81.5(2) . . ?
C6 O1 C7 115.6(6) . . ?
C14 O4 C15 118.7(6) . . ?
C30 O5 C31 114.7(7) . . ?
C38 O10 C39 116.3(6) . . ?
C46 O11 C47 113.3(9) . . ?
C1 N1 C5 119.4(5) . . ?
C1 N1 Fe 127.0(4) . . ?
C5 N1 Fe 113.5(4) . . ?
C6 N2 C2 127.9(6) . . ?
C6 N2 H2A 116.0 . . ?
C2 N2 H2A 116.0 . . ?
C13 N3 C9 117.5(5) . . ?
C13 N3 Fe 127.3(4) . . ?
C9 N3 Fe 115.1(4) . . ?
C14 N4 C12 127.0(6) . . ?
C14 N4 H4A 116.5 . . ?
C12 N4 H4A 116.5 . . ?
C21 N5 C17 118.1(5) . . ?
C21 N5 Fe 127.4(4) . . ?
C17 N5 Fe 114.5(4) . . ?
C22 N6 C20 129.0(6) . . ?
C22 N6 H6A 115.5 . . ?
C20 N6 H6A 115.5 . . ?
C29 N7 C25 118.2(6) . . ?
C29 N7 Fe 127.1(5) . . ?
C25 N7 Fe 114.6(4) . . ?
C30 N8 C28 125.9(7) . . ?
C30 N8 H8A 117.0 . . ?
C28 N8 H8A 117.0 . . ?
C37 N9 C33 117.4(5) . . ?
C37 N9 Fe 128.2(4) . . ?
C33 N9 Fe 114.4(4) . . ?
C38 N10 C36 127.2(6) . . ?
C38 N10 H10A 116.4 . . ?
C36 N10 H10A 116.4 . . ?
C45 N11 C41 117.5(5) . . ?
C45 N11 Fe 127.4(4) . . ?
C41 N11 Fe 114.9(4) . . ?
C46 N12 C44 126.3(7) . . ?
C46 N12 H12A 116.9 . . ?
C44 N12 H12A 116.9 . . ?
N1 C1 C2 122.2(6) . . ?
N1 C1 H1A 118.9 . . ?
C2 C1 H1A 118.9 . . ?
C3 C2 N2 117.5(6) . . ?
C3 C2 C1 118.0(6) . . ?
N2 C2 C1 124.6(6) . . ?
C4 C3 C2 120.0(7) . . ?
C4 C3 H3A 120.0 . . ?
C2 C3 H3A 120.0 . . ?
C3 C4 C5 120.4(7) . . ?
C3 C4 H4B 119.8 . . ?
C5 C4 H4B 119.8 . . ?
N1 C5 C4 120.0(6) . . ?
N1 C5 C9 116.1(6) . . ?
C4 C5 C9 123.8(6) . . ?
O2 C6 O1 125.6(8) . . ?
O2 C6 N2 124.7(7) . . ?
O1 C6 N2 109.6(7) . . ?
O1 C7 C8 107.4(7) . . ?
O1 C7 H7A 110.2 . . ?
C8 C7 H7A 110.2 . . ?
O1 C7 H7B 110.2 . . ?
C8 C7 H7B 110.2 . . ?
H7A C7 H7B 108.5 . . ?
C7 C8 H8B 109.5 . . ?
C7 C8 H8C 109.5 . . ?
H8B C8 H8C 109.5 . . ?
C7 C8 H8D 109.5 . . ?
H8B C8 H8D 109.5 . . ?
H8C C8 H8D 109.5 . . ?
N3 C9 C10 121.4(6) . . ?
N3 C9 C5 113.7(6) . . ?
C10 C9 C5 124.9(6) . . ?
C9 C10 C11 121.0(6) . . ?
C9 C10 H10B 119.5 . . ?
C11 C10 H10B 119.5 . . ?
C10 C11 C12 118.1(6) . . ?
C10 C11 H11A 120.9 . . ?
C12 C11 H11A 120.9 . . ?
C13 C12 N4 116.5(6) . . ?
C13 C12 C11 118.0(6) . . ?
N4 C12 C11 125.4(6) . . ?
N3 C13 C12 123.9(6) . . ?
N3 C13 H13A 118.0 . . ?
C12 C13 H13A 118.0 . . ?
O3 C14 N4 125.5(7) . . ?
O3 C14 O4 124.3(7) . . ?
N4 C14 O4 110.1(7) . . ?
C16 C15 O4 109.9(13) . . ?
C16 C15 H15A 109.7 . . ?
O4 C15 H15A 109.7 . . ?
C16 C15 H15B 109.7 . . ?
O4 C15 H15B 109.7 . . ?
H15A C15 H15B 108.2 . . ?
C15 C16 H16A 109.5 . . ?
C15 C16 H16B 109.5 . . ?
H16A C16 H16B 109.5 . . ?
C15 C16 H16C 109.5 . . ?
H16A C16 H16C 109.5 . . ?
H16B C16 H16C 109.5 . . ?
N5 C17 C18 120.0(6) . . ?
N5 C17 C25 114.6(5) . . ?
C18 C17 C25 125.3(6) . . ?
C19 C18 C17 120.7(6) . . ?
C19 C18 H18A 119.7 . . ?
C17 C18 H18A 119.7 . . ?
C18 C19 C20 119.0(6) . . ?
C18 C19 H19A 120.5 . . ?
C20 C19 H19A 120.5 . . ?
C19 C20 C21 118.1(6) . . ?
C19 C20 N6 126.0(6) . . ?
C21 C20 N6 115.9(6) . . ?
N5 C21 C20 124.0(6) . . ?
N5 C21 H21A 118.0 . . ?
C20 C21 H21A 118.0 . . ?
O7 C22 O8 127.1(9) . . ?
O7 C22 N6 119.3(8) . . ?
O8 C22 N6 113.6(8) . . ?
C22 O7 C23 132.5(9) . . ?
C22 O8 C23' 155.1(9) . . ?
O7 C23 C24 87.2(10) . . ?
O7 C23 H23A 114.1 . . ?
C24 C23 H23A 114.1 . . ?
O7 C23 H23B 114.1 . . ?
C24 C23 H23B 114.1 . . ?
H23A C23 H23B 111.3 . . ?
C23 C24 H24A 109.5 . . ?
C23 C24 H24B 109.5 . . ?
H24A C24 H24B 109.5 . . ?
C23 C24 H24C 109.5 . . ?
H24A C24 H24C 109.5 . . ?
H24B C24 H24C 109.5 . . ?
O8 C23' C24' 91.9(9) . . ?
O8 C23' H23C 113.3 . . ?
C24' C23' H23C 113.3 . . ?
O8 C23' H23D 113.3 . . ?
C24' C23' H23D 113.3 . . ?
H23C C23' H23D 110.6 . . ?
C23' C24' H24D 109.5 . . ?
C23' C24' H24E 109.5 . . ?
H24D C24' H24E 109.5 . . ?
C23' C24' H24F 109.5 . . ?
H24D C24' H24F 109.5 . . ?
H24E C24' H24F 109.5 . . ?
C26 C25 N7 121.6(6) . . ?
C26 C25 C17 124.3(6) . . ?
N7 C25 C17 114.1(6) . . ?
C25 C26 C27 120.1(7) . . ?
C25 C26 H26A 120.0 . . ?
C27 C26 H26A 120.0 . . ?
C26 C27 C28 119.6(7) . . ?
C26 C27 H27A 120.2 . . ?
C28 C27 H27A 120.2 . . ?
C29 C28 C27 117.4(6) . . ?
C29 C28 N8 123.5(7) . . ?
C27 C28 N8 119.1(7) . . ?
N7 C29 C28 123.0(6) . . ?
N7 C29 H29A 118.5 . . ?
C28 C29 H29A 118.5 . . ?
O6 C30 N8 127.0(8) . . ?
O6 C30 O5 125.9(8) . . ?
N8 C30 O5 107.1(8) . . ?
O5 C31 C32 106.7(8) . . ?
O5 C31 H31A 110.4 . . ?
C32 C31 H31A 110.4 . . ?
O5 C31 H31B 110.4 . . ?
C32 C31 H31B 110.4 . . ?
H31A C31 H31B 108.6 . . ?
C31 C32 H32A 109.5 . . ?
C31 C32 H32B 109.5 . . ?
H32A C32 H32B 109.5 . . ?
C31 C32 H32C 109.5 . . ?
H32A C32 H32C 109.5 . . ?
H32B C32 H32C 109.5 . . ?
N9 C33 C34 120.4(6) . . ?
N9 C33 C41 114.2(5) . . ?
C34 C33 C41 125.4(6) . . ?
C35 C34 C33 121.4(6) . . ?
C35 C34 H34A 119.3 . . ?
C33 C34 H34A 119.3 . . ?
C34 C35 C36 118.3(6) . . ?
C34 C35 H35A 120.9 . . ?
C36 C35 H35A 120.9 . . ?
C37 C36 C35 117.7(6) . . ?
C37 C36 N10 117.5(5) . . ?
C35 C36 N10 124.8(6) . . ?
N9 C37 C36 124.7(6) . . ?
N9 C37 H37A 117.6 . . ?
C36 C37 H37A 117.6 . . ?
O9 C38 O10 124.7(7) . . ?
O9 C38 N10 125.5(7) . . ?
O10 C38 N10 109.7(6) . . ?
C40 C39 O10 106.5(8) . . ?
C40 C39 H39A 110.4 . . ?
O10 C39 H39A 110.4 . . ?
C40 C39 H39B 110.4 . . ?
O10 C39 H39B 110.4 . . ?
H39A C39 H39B 108.6 . . ?
C39 C40 H40A 109.5 . . ?
C39 C40 H40B 109.5 . . ?
H40A C40 H40B 109.5 . . ?
C39 C40 H40C 109.5 . . ?
H40A C40 H40C 109.5 . . ?
H40B C40 H40C 109.5 . . ?
N11 C41 C42 121.6(6) . . ?
N11 C41 C33 114.3(5) . . ?
C42 C41 C33 124.1(6) . . ?
C43 C42 C41 120.0(6) . . ?
C43 C42 H42A 120.0 . . ?
C41 C42 H42A 120.0 . . ?
C44 C43 C42 118.6(6) . . ?
C44 C43 H43A 120.7 . . ?
C42 C43 H43A 120.7 . . ?
C43 C44 C45 118.6(6) . . ?
C43 C44 N12 125.0(6) . . ?
C45 C44 N12 116.4(6) . . ?
N11 C45 C44 123.7(6) . . ?
N11 C45 H45A 118.1 . . ?
C44 C45 H45A 118.1 . . ?
O12 C46 N12 126.3(9) . . ?
O12 C46 O11 123.9(9) . . ?
N12 C46 O11 109.8(9) . . ?
O11 C47 C48' 91.7(15) . . ?
O11 C47 C48 107.9(16) . . ?
C48' C47 C48 101.6(16) . . ?
C47 C48 H48A 109.5 . . ?
C47 C48 H48B 109.5 . . ?
H48A C48 H48B 109.5 . . ?
C47 C48 H48C 109.5 . . ?
H48A C48 H48C 109.5 . . ?
H48B C48 H48C 109.5 . . ?
C47 C48' H48D 109.5 . . ?
C47 C48' H48E 109.5 . . ?
H48D C48' H48E 109.5 . . ?
C47 C48' H48F 109.5 . . ?
H48D C48' H48F 109.5 . . ?
H48E C48' H48F 109.5 . . ?
O16 S O14 111.5(3) . . ?
O16 S O15 108.3(4) . . ?
O14 S O15 109.5(3) . . ?
O16 S O13 109.1(3) . . ?
O14 S O13 109.4(3) . . ?
O15 S O13 109.0(3) . . ?

loop_
_geom_bond_atom_site_label_1
_geom_bond_atom_site_label_2
_geom_bond_distance
_geom_bond_site_symmetry_2
_geom_bond_publ_flag
Fe N11 1.963(5) . ?
Fe N5 1.968(5) . ?
Fe N9 1.969(5) . ?
Fe N7 1.973(5) . ?
Fe N3 1.975(5) . ?
Fe N1 1.997(5) . ?
O1 C6 1.332(8) . ?
O1 C7 1.448(8) . ?
O2 C6 1.192(8) . ?
O3 C14 1.214(8) . ?
O4 C14 1.344(8) . ?
O4 C15 1.452(9) . ?
O5 C30 1.361(9) . ?
O5 C31 1.438(9) . ?
O6 C30 1.184(9) . ?
O9 C38 1.204(8) . ?
O10 C38 1.319(8) . ?
O10 C39 1.478(9) . ?
O11 C46 1.343(10) . ?
O11 C47 1.566(16) . ?
O12 C46 1.232(11) . ?
N1 C1 1.341(7) . ?
N1 C5 1.347(7) . ?
N2 C6 1.364(9) . ?
N2 C2 1.378(7) . ?
N2 H2A 0.8600 . ?
N3 C13 1.339(7) . ?
N3 C9 1.360(7) . ?
N4 C14 1.321(8) . ?
N4 C12 1.393(8) . ?
N4 H4A 0.8600 . ?
N5 C21 1.333(7) . ?
N5 C17 1.373(7) . ?
N6 C22 1.343(9) . ?
N6 C20 1.386(7) . ?
N6 H6A 0.8600 . ?
N7 C29 1.352(7) . ?
N7 C25 1.372(7) . ?
N8 C30 1.353(10) . ?
N8 C28 1.407(8) . ?
N8 H8A 0.8600 . ?
N9 C37 1.330(7) . ?
N9 C33 1.365(7) . ?
N10 C38 1.327(8) . ?
N10 C36 1.416(7) . ?
N10 H10A 0.8600 . ?
N11 C45 1.333(7) . ?
N11 C41 1.358(7) . ?
N12 C46 1.327(10) . ?
N12 C44 1.401(8) . ?
N12 H12A 0.8600 . ?
C1 C2 1.400(8) . ?
C1 H1A 0.9300 . ?
C2 C3 1.372(9) . ?
C3 C4 1.356(9) . ?
C3 H3A 0.9300 . ?
C4 C5 1.398(9) . ?
C4 H4B 0.9300 . ?
C5 C9 1.451(9) . ?
C7 C8 1.508(10) . ?
C7 H7A 0.9700 . ?
C7 H7B 0.9700 . ?
C8 H8B 0.9600 . ?
C8 H8C 0.9600 . ?
C8 H8D 0.9600 . ?
C9 C10 1.374(9) . ?
C10 C11 1.376(9) . ?
C10 H10B 0.9300 . ?
C11 C12 1.394(9) . ?
C11 H11A 0.9300 . ?
C12 C13 1.386(8) . ?
C13 H13A 0.9300 . ?
C15 C16 1.420(17) . ?
C15 H15A 0.9700 . ?
C15 H15B 0.9700 . ?
C16 H16A 0.9600 . ?
C16 H16B 0.9600 . ?
C16 H16C 0.9600 . ?
C17 C18 1.387(8) . ?
C17 C25 1.451(8) . ?
C18 C19 1.376(9) . ?
C18 H18A 0.9300 . ?
C19 C20 1.378(8) . ?
C19 H19A 0.9300 . ?
C20 C21 1.380(8) . ?
C21 H21A 0.9300 . ?
C22 O7 1.230(10) . ?
C22 O8 1.312(9) . ?
O7 C23 1.584(14) . ?
O8 C23' 1.644(14) . ?
C23 C24 1.613(17) . ?
C23 H23A 0.9700 . ?
C23 H23B 0.9700 . ?
C24 H24A 0.9600 . ?
C24 H24B 0.9600 . ?
C24 H24C 0.9600 . ?
C23' C24' 1.669(14) . ?
C23' H23C 0.9700 . ?
C23' H23D 0.9700 . ?
C24' H24D 0.9600 . ?
C24' H24E 0.9600 . ?
C24' H24F 0.9600 . ?
C25 C26 1.365(8) . ?
C26 C27 1.378(9) . ?
C26 H26A 0.9300 . ?
C27 C28 1.406(10) . ?
C27 H27A 0.9300 . ?
C28 C29 1.388(9) . ?
C29 H29A 0.9300 . ?
C31 C32 1.521(10) . ?
C31 H31A 0.9700 . ?
C31 H31B 0.9700 . ?
C32 H32A 0.9600 . ?
C32 H32B 0.9600 . ?
C32 H32C 0.9600 . ?
C33 C34 1.377(8) . ?
C33 C41 1.455(8) . ?
C34 C35 1.369(8) . ?
C34 H34A 0.9300 . ?
C35 C36 1.385(8) . ?
C35 H35A 0.9300 . ?
C36 C37 1.375(8) . ?
C37 H37A 0.9300 . ?
C39 C40 1.474(15) . ?
C39 H39A 0.9700 . ?
C39 H39B 0.9700 . ?
C40 H40A 0.9600 . ?
C40 H40B 0.9600 . ?
C40 H40C 0.9600 . ?
C41 C42 1.388(8) . ?
C42 C43 1.384(9) . ?
C42 H42A 0.9300 . ?
C43 C44 1.372(9) . ?
C43 H43A 0.9300 . ?
C44 C45 1.392(8) . ?
C45 H45A 0.9300 . ?
C47 C48' 1.65(3) . ?
C47 C48 1.66(2) . ?
C48 H48A 0.9600 . ?
C48 H48B 0.9600 . ?
C48 H48C 0.9600 . ?
C48' H48D 0.9600 . ?
C48' H48E 0.9600 . ?
C48' H48F 0.9600 . ?
S O16 1.438(5) . ?
S O14 1.463(4) . ?
S O15 1.482(5) . ?
S O13 1.490(5) . ?
O01 C01 1.463(17) . ?

loop_
_geom_torsion_atom_site_label_1
_geom_torsion_atom_site_label_2
_geom_torsion_atom_site_label_3
_geom_torsion_atom_site_label_4
_geom_torsion
_geom_torsion_site_symmetry_1
_geom_torsion_site_symmetry_2
_geom_torsion_site_symmetry_3
_geom_torsion_site_symmetry_4
_geom_torsion_publ_flag
N11 Fe N1 C1 -88.6(5) . . . . ?
N5 Fe N1 C1 86.0(5) . . . . ?
N9 Fe N1 C1 -152.2(18) . . . . ?
N7 Fe N1 C1 4.2(5) . . . . ?
N3 Fe N1 C1 179.5(5) . . . . ?
N11 Fe N1 C5 92.7(4) . . . . ?
N5 Fe N1 C5 -92.7(4) . . . . ?
N9 Fe N1 C5 29(2) . . . . ?
N7 Fe N1 C5 -174.5(4) . . . . ?
N3 Fe N1 C5 0.8(4) . . . . ?
N11 Fe N3 C13 87.5(5) . . . . ?
N5 Fe N3 C13 -88.0(5) . . . . ?
N9 Fe N3 C13 5.5(5) . . . . ?
N7 Fe N3 C13 -129.1(18) . . . . ?
N1 Fe N3 C13 -177.2(5) . . . . ?
N11 Fe N3 C9 -95.4(4) . . . . ?
N5 Fe N3 C9 89.1(4) . . . . ?
N9 Fe N3 C9 -177.3(4) . . . . ?
N7 Fe N3 C9 48(2) . . . . ?
N1 Fe N3 C9 -0.1(4) . . . . ?
N11 Fe N5 C21 -133.1(14) . . . . ?
N9 Fe N5 C21 -83.1(5) . . . . ?
N7 Fe N5 C21 -173.7(5) . . . . ?
N3 Fe N5 C21 10.5(5) . . . . ?
N1 Fe N5 C21 92.0(5) . . . . ?
N11 Fe N5 C17 45.1(17) . . . . ?
N9 Fe N5 C17 95.2(4) . . . . ?
N7 Fe N5 C17 4.6(4) . . . . ?
N3 Fe N5 C17 -171.2(4) . . . . ?
N1 Fe N5 C17 -89.8(4) . . . . ?
N11 Fe N7 C29 2.0(5) . . . . ?
N5 Fe N7 C29 177.1(5) . . . . ?
N9 Fe N7 C29 83.8(5) . . . . ?
N3 Fe N7 C29 -141.4(18) . . . . ?
N1 Fe N7 C29 -93.8(5) . . . . ?
N11 Fe N7 C25 179.2(4) . . . . ?
N5 Fe N7 C25 -5.7(4) . . . . ?
N9 Fe N7 C25 -99.0(4) . . . . ?
N3 Fe N7 C25 36(2) . . . . ?
N1 Fe N7 C25 83.4(4) . . . . ?
N11 Fe N9 C37 -174.0(5) . . . . ?
N5 Fe N9 C37 11.8(5) . . . . ?
N7 Fe N9 C37 93.7(5) . . . . ?
N3 Fe N9 C37 -81.8(5) . . . . ?
N1 Fe N9 C37 -109.8(19) . . . . ?
N11 Fe N9 C33 5.1(4) . . . . ?
N5 Fe N9 C33 -169.0(4) . . . . ?
N7 Fe N9 C33 -87.1(4) . . . . ?
N3 Fe N9 C33 97.4(4) . . . . ?
N1 Fe N9 C33 69(2) . . . . ?
N5 Fe N11 C45 -129.3(14) . . . . ?
N9 Fe N11 C45 -179.9(6) . . . . ?
N7 Fe N11 C45 -89.2(5) . . . . ?
N3 Fe N11 C45 87.0(5) . . . . ?
N1 Fe N11 C45 5.3(6) . . . . ?
N5 Fe N11 C41 45.6(17) . . . . ?
N9 Fe N11 C41 -5.1(4) . . . . ?
N7 Fe N11 C41 85.6(4) . . . . ?
N3 Fe N11 C41 -98.1(4) . . . . ?
N1 Fe N11 C41 -179.8(4) . . . . ?
C5 N1 C1 C2 1.6(8) . . . . ?
Fe N1 C1 C2 -177.0(4) . . . . ?
C6 N2 C2 C3 170.7(6) . . . . ?
C6 N2 C2 C1 -8.5(10) . . . . ?
N1 C1 C2 C3 0.4(9) . . . . ?
N1 C1 C2 N2 179.7(5) . . . . ?
N2 C2 C3 C4 178.5(6) . . . . ?
C1 C2 C3 C4 -2.2(9) . . . . ?
C2 C3 C4 C5 2.1(10) . . . . ?
C1 N1 C5 C4 -1.8(9) . . . . ?
Fe N1 C5 C4 177.0(5) . . . . ?
C1 N1 C5 C9 179.8(5) . . . . ?
Fe N1 C5 C9 -1.4(7) . . . . ?
C3 C4 C5 N1 0.0(10) . . . . ?
C3 C4 C5 C9 178.2(6) . . . . ?
C7 O1 C6 O2 -2.2(11) . . . . ?
C7 O1 C6 N2 179.4(6) . . . . ?
C2 N2 C6 O2 4.5(12) . . . . ?
C2 N2 C6 O1 -177.0(6) . . . . ?
C6 O1 C7 C8 179.9(7) . . . . ?
C13 N3 C9 C10 -1.4(9) . . . . ?
Fe N3 C9 C10 -178.8(5) . . . . ?
C13 N3 C9 C5 176.9(5) . . . . ?
Fe N3 C9 C5 -0.6(7) . . . . ?
N1 C5 C9 N3 1.3(8) . . . . ?
C4 C5 C9 N3 -177.0(6) . . . . ?
N1 C5 C9 C10 179.4(6) . . . . ?
C4 C5 C9 C10 1.1(11) . . . . ?
N3 C9 C10 C11 2.1(10) . . . . ?
C5 C9 C10 C11 -175.9(6) . . . . ?
C9 C10 C11 C12 -0.8(10) . . . . ?
C14 N4 C12 C13 -164.9(6) . . . . ?
C14 N4 C12 C11 19.1(10) . . . . ?
C10 C11 C12 C13 -1.0(9) . . . . ?
C10 C11 C12 N4 174.9(6) . . . . ?
C9 N3 C13 C12 -0.6(8) . . . . ?
Fe N3 C13 C12 176.5(4) . . . . ?
N4 C12 C13 N3 -174.5(5) . . . . ?
C11 C12 C13 N3 1.8(9) . . . . ?
C12 N4 C14 O3 -2.9(11) . . . . ?
C12 N4 C14 O4 -179.9(5) . . . . ?
C15 O4 C14 O3 -0.3(11) . . . . ?
C15 O4 C14 N4 176.8(7) . . . . ?
C14 O4 C15 C16 91.6(12) . . . . ?
C21 N5 C17 C18 -1.0(8) . . . . ?
Fe N5 C17 C18 -179.5(5) . . . . ?
C21 N5 C17 C25 175.7(5) . . . . ?
Fe N5 C17 C25 -2.8(6) . . . . ?
N5 C17 C18 C19 2.3(10) . . . . ?
C25 C17 C18 C19 -174.0(6) . . . . ?
C17 C18 C19 C20 -0.8(10) . . . . ?
C18 C19 C20 C21 -1.8(9) . . . . ?
C18 C19 C20 N6 177.0(6) . . . . ?
C22 N6 C20 C19 17.0(12) . . . . ?
C22 N6 C20 C21 -164.1(8) . . . . ?
C17 N5 C21 C20 -1.8(9) . . . . ?
Fe N5 C21 C20 176.5(5) . . . . ?
C19 C20 C21 N5 3.2(9) . . . . ?
N6 C20 C21 N5 -175.7(6) . . . . ?
C20 N6 C22 O7 3.5(15) . . . . ?
C20 N6 C22 O8 -178.0(7) . . . . ?
O8 C22 O7 C23 -27(2) . . . . ?
N6 C22 O7 C23 151.3(12) . . . . ?
O7 C22 O8 C23' -40(3) . . . . ?
N6 C22 O8 C23' 142(2) . . . . ?
C22 O7 C23 C24 98.5(16) . . . . ?
C22 O8 C23' C24' -124(2) . . . . ?
C29 N7 C25 C26 1.8(9) . . . . ?
Fe N7 C25 C26 -175.7(5) . . . . ?
C29 N7 C25 C17 -176.7(5) . . . . ?
Fe N7 C25 C17 5.8(7) . . . . ?
N5 C17 C25 C26 179.6(6) . . . . ?
C18 C17 C25 C26 -3.9(10) . . . . ?
N5 C17 C25 N7 -2.0(8) . . . . ?
C18 C17 C25 N7 174.5(6) . . . . ?
N7 C25 C26 C27 0.0(10) . . . . ?
C17 C25 C26 C27 178.3(6) . . . . ?
C25 C26 C27 C28 -3.1(11) . . . . ?
C26 C27 C28 C29 4.5(11) . . . . ?
C26 C27 C28 N8 -177.2(6) . . . . ?
C30 N8 C28 C29 -20.5(12) . . . . ?
C30 N8 C28 C27 161.3(8) . . . . ?
C25 N7 C29 C28 -0.2(9) . . . . ?
Fe N7 C29 C28 176.9(5) . . . . ?
C27 C28 C29 N7 -2.9(10) . . . . ?
N8 C28 C29 N7 178.9(6) . . . . ?
C28 N8 C30 O6 -0.6(15) . . . . ?
C28 N8 C30 O5 -179.0(7) . . . . ?
C31 O5 C30 O6 3.8(13) . . . . ?
C31 O5 C30 N8 -177.8(7) . . . . ?
C30 O5 C31 C32 -177.7(7) . . . . ?
C37 N9 C33 C34 -3.2(9) . . . . ?
Fe N9 C33 C34 177.5(5) . . . . ?
C37 N9 C33 C41 175.0(5) . . . . ?
Fe N9 C33 C41 -4.3(7) . . . . ?
N9 C33 C34 C35 1.6(10) . . . . ?
C41 C33 C34 C35 -176.3(7) . . . . ?
C33 C34 C35 C36 2.1(10) . . . . ?
C34 C35 C36 C37 -4.2(9) . . . . ?
C34 C35 C36 N10 173.8(6) . . . . ?
C38 N10 C36 C37 -161.3(7) . . . . ?
C38 N10 C36 C35 20.7(11) . . . . ?
C33 N9 C37 C36 1.0(9) . . . . ?
Fe N9 C37 C36 -179.8(4) . . . . ?
C35 C36 C37 N9 2.7(9) . . . . ?
N10 C36 C37 N9 -175.4(5) . . . . ?
C39 O10 C38 O9 2.5(15) . . . . ?
C39 O10 C38 N10 -175.7(9) . . . . ?
C36 N10 C38 O9 0.4(15) . . . . ?
C36 N10 C38 O10 178.6(6) . . . . ?
C38 O10 C39 C40 167.5(13) . . . . ?
C45 N11 C41 C42 -0.6(9) . . . . ?
Fe N11 C41 C42 -176.1(5) . . . . ?
C45 N11 C41 C33 179.6(5) . . . . ?
Fe N11 C41 C33 4.1(7) . . . . ?
N9 C33 C41 N11 0.1(8) . . . . ?
C34 C33 C41 N11 178.2(6) . . . . ?
N9 C33 C41 C42 -179.7(6) . . . . ?
C34 C33 C41 C42 -1.6(11) . . . . ?
N11 C41 C42 C43 2.0(11) . . . . ?
C33 C41 C42 C43 -178.2(7) . . . . ?
C41 C42 C43 C44 -1.8(11) . . . . ?
C42 C43 C44 C45 0.3(11) . . . . ?
C42 C43 C44 N12 -178.5(7) . . . . ?
C46 N12 C44 C43 -19.3(13) . . . . ?
C46 N12 C44 C45 162.0(9) . . . . ?
C41 N11 C45 C44 -0.9(9) . . . . ?
Fe N11 C45 C44 173.8(5) . . . . ?
C43 C44 C45 N11 1.1(11) . . . . ?
N12 C44 C45 N11 180.0(6) . . . . ?
C44 N12 C46 O12 -1.7(19) . . . . ?
C44 N12 C46 O11 -179.8(8) . . . . ?
C47 O11 C46 O12 -6.0(19) . . . . ?
C47 O11 C46 N12 172.2(12) . . . . ?
C46 O11 C47 C48' 159.0(13) . . . . ?
C46 O11 C47 C48 -98.3(16) . . . . ?
